data_1553551
loop_
_publ_author_name
'Wilbuer, J.'
'Grenz, D. C.'
'Schnakenburg, G.'
'Esser, B.'

_publ_section_title
;
 Donor- and acceptor-functionalized dibenzo[a,e]pentalenes: modulation of
 the electronic band gap
;
_journal_issue 5
_journal_name_full 'Organic Chemistry Frontiers'
_journal_page_first 658
_journal_paper_doi 10.1039/C6QO00487C
_journal_volume 4
_journal_year 2017
_chemical_formula_moiety 'C34 H28 Br2'
_chemical_formula_sum 'C34 H28 Br2'
_chemical_formula_weight 596.38
_space_group_crystal_system monoclinic
_space_group_IT_number 14
_space_group_name_Hall '-P 2yn'
_space_group_name_H-M_alt 'P 1 21/n 1'
_atom_sites_solution_hydrogens geom
_atom_sites_solution_primary direct
_audit_creation_date 2016-07-26
_audit_creation_method
;
Olex2 1.2
(compiled 2016.02.19 svn.r3266 for OlexSys, GUI svn.r5155)
;
_audit_update_record
;
2016-07-26 deposited with the CCDC.
2016-09-27 downloaded from the CCDC.
;
_cell_angle_alpha 90
_cell_angle_beta 101.301(2)
_cell_angle_gamma 90
_cell_formula_units_Z 2
_cell_length_a 11.1310(4)
_cell_length_b 10.2490(3)
_cell_length_c 11.7630(4)
_cell_measurement_reflns_used 7193
_cell_measurement_temperature 100(2)
_cell_measurement_theta_max 78.59
_cell_measurement_theta_min 5.00
_cell_volume 1315.92(8)
_computing_molecular_graphics 'Olex2 (Dolomanov et al., 2009)'
_computing_publication_material 'Olex2 (Dolomanov et al., 2009)'
_computing_structure_refinement 'XL (Sheldrick, 2008)'
_computing_structure_solution 'XT (Sheldrick, 2015)'
_diffrn_ambient_temperature 100.0
_diffrn_detector 'Bruker Photon100 detector'
_diffrn_detector_area_resol_mean 7.9
_diffrn_detector_type 'CMOS area detector'
_diffrn_measured_fraction_theta_full 0.967
_diffrn_measured_fraction_theta_max 0.967
_diffrn_measurement_device 'three-circle diffractometer'
_diffrn_measurement_device_type 'Bruker D8 Venture'
_diffrn_measurement_method '\w and \f scans'
_diffrn_radiation_monochromator 'mirror optics'
_diffrn_radiation_probe x-ray
_diffrn_radiation_type CuK\a
_diffrn_radiation_wavelength 1.54178
_diffrn_reflns_av_R_equivalents 0.1700
_diffrn_reflns_av_unetI/netI 0.0991
_diffrn_reflns_Laue_measured_fraction_full 0.967
_diffrn_reflns_Laue_measured_fraction_max 0.967
_diffrn_reflns_limit_h_max 13
_diffrn_reflns_limit_h_min -12
_diffrn_reflns_limit_k_max 11
_diffrn_reflns_limit_k_min -12
_diffrn_reflns_limit_l_max 13
_diffrn_reflns_limit_l_min -10
_diffrn_reflns_number 11321
_diffrn_reflns_point_group_measured_fraction_full 0.967
_diffrn_reflns_point_group_measured_fraction_max 0.967
_diffrn_reflns_theta_full 67.439
_diffrn_reflns_theta_max 67.439
_diffrn_reflns_theta_min 5.003
_diffrn_source 'microfocus sealed X-ray tube'
_diffrn_source_type 'Incoatec I\ms'
_diffrn_standards_number 0
_exptl_absorpt_coefficient_mu 4.054
_exptl_absorpt_correction_T_max 0.4551
_exptl_absorpt_correction_T_min 0.1532
_exptl_absorpt_correction_type multi-scan
_exptl_absorpt_process_details
;
SADABS-2014/5 (Bruker,2014/5) was used for absorption correction.
wR2(int) was 0.1824 before and 0.1161 after correction.
The Ratio of minimum to maximum transmission is 0.3366.
The \l/2 correction factor is Not present.
;
_exptl_crystal_colour orange
_exptl_crystal_density_diffrn 1.505
_exptl_crystal_description plate
_exptl_crystal_F_000 604
_exptl_crystal_size_max 0.12
_exptl_crystal_size_mid 0.1
_exptl_crystal_size_min 0.02
_refine_diff_density_max 0.863
_refine_diff_density_min -0.898
_refine_diff_density_rms 0.149
_refine_ls_extinction_method none
_refine_ls_goodness_of_fit_ref 1.041
_refine_ls_hydrogen_treatment constr
_refine_ls_matrix_type full
_refine_ls_number_parameters 166
_refine_ls_number_reflns 2298
_refine_ls_number_restraints 0
_refine_ls_restrained_S_all 1.041
_refine_ls_R_factor_all 0.1028
_refine_ls_R_factor_gt 0.0691
_refine_ls_shift/su_max 0.000
_refine_ls_shift/su_mean 0.000
_refine_ls_structure_factor_coef Fsqd
_refine_ls_weighting_details 'w=1/[\s^2^(Fo^2^)+(0.0381P)^2^+11.5874P] where P=(Fo^2^+2Fc^2^)/3'
_refine_ls_weighting_scheme calc
_refine_ls_wR_factor_gt 0.1474
_refine_ls_wR_factor_ref 0.1648
_reflns_Friedel_coverage 0.000
_reflns_number_gt 1742
_reflns_number_total 2298
_reflns_threshold_expression 'I > 2\s(I)'
_cod_data_source_file c6qo00487c2.cif
_cod_data_source_block cu_4375n
_cod_database_code 1553551
_shelx_space_group_comment
;
The symmetry employed for this shelxl refinement is uniquely defined
by the following loop, which should always be used as a source of
symmetry information in preference to the above space-group names.
They are only intended as comments.
;
_shelx_estimated_absorpt_t_max 0.923
_shelx_estimated_absorpt_t_min 0.642
_olex2_refinement_description
;
1. Fixed Uiso
 At 1.2 times of:
  All C(H) groups
 At 1.5 times of:
  All C(H,H,H) groups
2.a Aromatic/amide H refined with riding coordinates:
 C2(H2), C3(H3), C8(H8), C11(H11), C13(H13)
2.b Idealised Me refined as rotating group:
 C15(H15A,H15B,H15C), C16(H16A,H16B,H16C), C17(H17A,H17B,H17C)
;
_shelx_shelxl_version_number 2014/7
_olex2_submission_special_instructions 'No special instructions were received'

loop_
_space_group_symop_operation_xyz
'x, y, z'
'-x+1/2, y+1/2, -z+1/2'
'-x, -y, -z'
'x-1/2, -y-1/2, z-1/2'

loop_
_atom_site_label
_atom_site_type_symbol
_atom_site_fract_x
_atom_site_fract_y
_atom_site_fract_z
_atom_site_U_iso_or_equiv
_atom_site_adp_type
_atom_site_occupancy
_atom_site_site_symmetry_order
_atom_site_calc_flag
_atom_site_refinement_flags_posn
Br Br 0.65935(7) 0.07277(6) 0.63914(8) 0.0297(3) Uani 1 1 d .
C1 C 0.7848(6) 0.1944(6) 0.6195(7) 0.0260(17) Uani 1 1 d .
C2 C 0.8987(6) 0.1805(6) 0.6860(6) 0.0242(16) Uani 1 1 d .
H2 H 0.9146 0.1130 0.7422 0.029 Uiso 1 1 calc R
C3 C 0.9930(6) 0.2668(6) 0.6711(7) 0.0258(16) Uani 1 1 d .
H3 H 1.0730 0.2585 0.7170 0.031 Uiso 1 1 calc R
C4 C 0.9667(5) 0.3640(6) 0.5882(6) 0.0206(15) Uani 1 1 d .
C5 C 1.0407(5) 0.4651(6) 0.5470(6) 0.0200(15) Uani 1 1 d .
C6 C 1.1564(5) 0.5141(6) 0.5649(6) 0.0190(15) Uani 1 1 d .
C7 C 1.1532(6) 0.6230(6) 0.4788(6) 0.0197(15) Uani 1 1 d .
C8 C 1.2453(6) 0.7088(6) 0.4669(6) 0.0223(15) Uani 1 1 d .
H8 H 1.3248 0.7032 0.5143 0.027 Uiso 1 1 calc R
C9 C 1.2662(6) 0.4685(6) 0.6466(6) 0.0190(15) Uani 1 1 d .
C10 C 1.3630(5) 0.4114(5) 0.6044(6) 0.0174(14) Uani 1 1 d .
C11 C 1.4647(5) 0.3655(5) 0.6831(6) 0.0203(16) Uani 1 1 d .
H11 H 1.5308 0.3274 0.6545 0.024 Uiso 1 1 calc R
C12 C 1.4719(5) 0.3740(6) 0.8020(6) 0.0179(15) Uani 1 1 d .
C13 C 1.3756(6) 0.4307(6) 0.8408(6) 0.0191(14) Uani 1 1 d .
H13 H 1.3791 0.4366 0.9220 0.023 Uiso 1 1 calc R
C14 C 1.2732(6) 0.4798(6) 0.7661(6) 0.0204(15) Uani 1 1 d .
C15 C 1.3588(6) 0.3907(6) 0.4776(6) 0.0203(15) Uani 1 1 d .
H15A H 1.2733 0.3861 0.4367 0.030 Uiso 1 1 calc GR
H15B H 1.4005 0.3089 0.4662 0.030 Uiso 1 1 calc GR
H15C H 1.3998 0.4635 0.4468 0.030 Uiso 1 1 calc GR
C16 C 1.5819(6) 0.3199(6) 0.8824(7) 0.0276(17) Uani 1 1 d .
H16A H 1.5786 0.2243 0.8806 0.041 Uiso 1 1 calc GR
H16B H 1.5826 0.3504 0.9615 0.041 Uiso 1 1 calc GR
H16C H 1.6565 0.3494 0.8577 0.041 Uiso 1 1 calc GR
C17 C 1.1730(7) 0.5449(7) 0.8163(7) 0.0319(18) Uani 1 1 d .
H17A H 1.1482 0.6262 0.7742 0.048 Uiso 1 1 calc GR
H17B H 1.2036 0.5644 0.8984 0.048 Uiso 1 1 calc GR
H17C H 1.1023 0.4863 0.8087 0.048 Uiso 1 1 calc GR

loop_
_atom_site_aniso_label
_atom_site_aniso_U_11
_atom_site_aniso_U_22
_atom_site_aniso_U_33
_atom_site_aniso_U_23
_atom_site_aniso_U_13
_atom_site_aniso_U_12
Br 0.0278(4) 0.0188(4) 0.0466(6) 0.0034(3) 0.0169(3) -0.0009(3)
C1 0.027(4) 0.018(3) 0.036(5) -0.001(3) 0.015(4) -0.001(3)
C2 0.025(3) 0.021(3) 0.028(4) 0.011(3) 0.007(3) 0.008(3)
C3 0.017(3) 0.024(3) 0.036(5) 0.006(3) 0.005(3) 0.007(3)
C4 0.012(3) 0.020(3) 0.029(4) 0.000(3) 0.005(3) 0.003(2)
C5 0.012(3) 0.019(3) 0.027(4) 0.006(3) 0.000(3) 0.007(2)
C6 0.015(3) 0.017(3) 0.025(4) 0.006(3) 0.004(3) 0.006(2)
C7 0.019(3) 0.017(3) 0.022(4) 0.001(3) 0.003(3) 0.003(2)
C8 0.019(3) 0.016(3) 0.030(4) 0.001(3) 0.002(3) 0.005(2)
C9 0.017(3) 0.014(3) 0.024(4) 0.002(3) -0.002(3) 0.002(2)
C10 0.015(3) 0.012(3) 0.025(4) -0.001(3) 0.005(3) -0.005(2)
C11 0.014(3) 0.010(3) 0.038(5) 0.001(3) 0.006(3) -0.001(2)
C12 0.015(3) 0.013(3) 0.023(4) 0.003(3) -0.003(3) -0.002(2)
C13 0.025(3) 0.017(3) 0.015(4) 0.000(3) 0.005(3) -0.005(3)
C14 0.021(3) 0.015(3) 0.027(4) 0.004(3) 0.007(3) 0.006(2)
C15 0.013(3) 0.025(3) 0.024(4) -0.002(3) 0.004(3) -0.001(2)
C16 0.023(3) 0.023(3) 0.035(5) 0.003(3) 0.001(4) 0.003(3)
C17 0.027(4) 0.040(4) 0.033(5) 0.002(3) 0.017(4) 0.016(3)

loop_
_atom_type_symbol
_atom_type_description
_atom_type_scat_dispersion_real
_atom_type_scat_dispersion_imag
_atom_type_scat_source
C C 0.0181 0.0091 'International Tables Vol C Tables 4.2.6.8 and 6.1.1.4'
H H 0.0000 0.0000 'International Tables Vol C Tables 4.2.6.8 and 6.1.1.4'
Br Br -0.6763 1.2805 'International Tables Vol C Tables 4.2.6.8 and 6.1.1.4'

loop_
_geom_angle_atom_site_label_1
_geom_angle_atom_site_label_2
_geom_angle_atom_site_label_3
_geom_angle
_geom_angle_site_symmetry_1
_geom_angle_site_symmetry_3
C2 C1 Br 118.7(5) . .
C2 C1 C8 123.4(6) . 3_766
C8 C1 Br 117.8(5) 3_766 .
C1 C2 H2 120.2 . .
C1 C2 C3 119.7(6) . .
C3 C2 H2 120.2 . .
C2 C3 H3 120.7 . .
C4 C3 C2 118.6(6) . .
C4 C3 H3 120.7 . .
C3 C4 C5 133.4(6) . .
C3 C4 C7 120.4(6) . 3_766
C7 C4 C5 106.2(5) 3_766 .
C4 C5 C5 106.8(6) . 3_766
C6 C5 C4 142.0(6) . .
C6 C5 C5 111.2(7) . 3_766
C5 C6 C7 105.9(5) . .
C5 C6 C9 128.5(6) . .
C9 C6 C7 125.6(5) . .
C4 C7 C6 109.9(5) 3_766 .
C8 C7 C4 121.5(6) . 3_766
C8 C7 C6 128.4(6) . .
C1 C8 H8 121.8 3_766 .
C7 C8 C1 116.3(6) . 3_766
C7 C8 H8 121.8 . .
C10 C9 C6 119.9(6) . .
C14 C9 C6 120.4(6) . .
C14 C9 C10 119.7(6) . .
C9 C10 C15 122.4(6) . .
C11 C10 C9 119.1(6) . .
C11 C10 C15 118.4(6) . .
C10 C11 H11 119.1 . .
C12 C11 C10 121.8(6) . .
C12 C11 H11 119.1 . .
C11 C12 C16 119.4(6) . .
C13 C12 C11 117.8(6) . .
C13 C12 C16 122.8(6) . .
C12 C13 H13 118.7 . .
C12 C13 C14 122.7(6) . .
C14 C13 H13 118.7 . .
C9 C14 C17 121.9(6) . .
C13 C14 C9 118.9(6) . .
C13 C14 C17 119.2(6) . .
C10 C15 H15A 109.5 . .
C10 C15 H15B 109.5 . .
C10 C15 H15C 109.5 . .
H15A C15 H15B 109.5 . .
H15A C15 H15C 109.5 . .
H15B C15 H15C 109.5 . .
C12 C16 H16A 109.5 . .
C12 C16 H16B 109.5 . .
C12 C16 H16C 109.5 . .
H16A C16 H16B 109.5 . .
H16A C16 H16C 109.5 . .
H16B C16 H16C 109.5 . .
C14 C17 H17A 109.5 . .
C14 C17 H17B 109.5 . .
C14 C17 H17C 109.5 . .
H17A C17 H17B 109.5 . .
H17A C17 H17C 109.5 . .
H17B C17 H17C 109.5 . .

loop_
_geom_bond_atom_site_label_1
_geom_bond_atom_site_label_2
_geom_bond_distance
_geom_bond_site_symmetry_2
Br C1 1.920(7) .
C1 C2 1.360(9) .
C1 C8 1.413(10) 3_766
C2 H2 0.9500 .
C2 C3 1.410(9) .
C3 H3 0.9500 .
C3 C4 1.384(9) .
C4 C5 1.464(9) .
C4 C7 1.417(8) 3_766
C5 C5 1.472(12) 3_766
C5 C6 1.360(9) .
C6 C7 1.504(9) .
C6 C9 1.474(8) .
C7 C4 1.417(8) 3_766
C7 C8 1.378(9) .
C8 C1 1.413(10) 3_766
C8 H8 0.9500 .
C9 C10 1.400(9) .
C9 C14 1.398(10) .
C10 C11 1.396(9) .
C10 C15 1.498(9) .
C11 H11 0.9500 .
C11 C12 1.388(10) .
C12 C13 1.374(9) .
C12 C16 1.499(9) .
C13 H13 0.9500 .
C13 C14 1.389(9) .
C14 C17 1.516(9) .
C15 H15A 0.9800 .
C15 H15B 0.9800 .
C15 H15C 0.9800 .
C16 H16A 0.9800 .
C16 H16B 0.9800 .
C16 H16C 0.9800 .
C17 H17A 0.9800 .
C17 H17B 0.9800 .
C17 H17C 0.9800 .

loop_
_geom_torsion_atom_site_label_1
_geom_torsion_atom_site_label_2
_geom_torsion_atom_site_label_3
_geom_torsion_atom_site_label_4
_geom_torsion
_geom_torsion_site_symmetry_1
_geom_torsion_site_symmetry_4
Br C1 C2 C3 178.5(5) . .
C1 C2 C3 C4 -0.1(10) . .
C2 C3 C4 C5 -177.4(7) . .
C2 C3 C4 C7 0.9(10) . 3_766
C3 C4 C5 C5 177.6(8) . 3_766
C3 C4 C5 C6 -1.4(16) . .
C4 C5 C6 C7 179.2(9) . .
C4 C5 C6 C9 2.0(15) . .
C4 C7 C8 C1 -3.2(10) 3_766 3_766
C5 C5 C6 C7 0.2(9) 3_766 .
C5 C5 C6 C9 -177.0(7) 3_766 .
C5 C6 C7 C4 0.4(8) . 3_766
C5 C6 C7 C8 175.3(7) . .
C5 C6 C9 C10 111.8(8) . .
C5 C6 C9 C14 -67.0(9) . .
C6 C7 C8 C1 -177.6(6) . 3_766
C6 C9 C10 C11 -178.2(5) . .
C6 C9 C10 C15 -1.8(9) . .
C6 C9 C14 C13 177.2(5) . .
C6 C9 C14 C17 -3.3(9) . .
C7 C4 C5 C5 -0.9(9) 3_766 3_766
C7 C4 C5 C6 -179.9(9) 3_766 .
C7 C6 C9 C10 -64.8(9) . .
C7 C6 C9 C14 116.4(7) . .
C8 C1 C2 C3 1.0(11) 3_766 .
C9 C6 C7 C4 177.6(6) . 3_766
C9 C6 C7 C8 -7.4(11) . .
C9 C10 C11 C12 0.5(9) . .
C10 C9 C14 C13 -1.6(9) . .
C10 C9 C14 C17 177.9(6) . .
C10 C11 C12 C13 -0.7(9) . .
C10 C11 C12 C16 178.4(5) . .
C11 C12 C13 C14 -0.4(9) . .
C12 C13 C14 C9 1.6(9) . .
C12 C13 C14 C17 -178.0(6) . .
C14 C9 C10 C11 0.6(9) . .
C14 C9 C10 C15 177.1(6) . .
C15 C10 C11 C12 -176.1(5) . .
C16 C12 C13 C14 -179.4(6) . .
